data_4078438
loop_
_publ_author_name
'Arp, Henning'
'Zirngast, Michaela'
'Marschner, Christoph'
'Baumgartner, Judith'
'Rasmussen, Kenneth'
'Zark, Patrick'
'M\"uller, Thomas'

_publ_section_title
;
 Synthesis of Oligosilanyl Compounds of Group 4 Metallocenes with the
 Oxidation State +3.
;
_journal_issue 11
_journal_name_full Organometallics
_journal_page_first 4309
_journal_page_last 4319
_journal_paper_doi 10.1021/om3001873
_journal_volume 31
_journal_year 2012
_chemical_formula_sum 'C47 H98 K O7.5 Si8 Zr'
_chemical_formula_weight 1138.29
_chemical_name_systematic
; 
 ? 
;
_space_group_IT_number 14
_symmetry_cell_setting monoclinic
_symmetry_space_group_name_Hall '-P 2ybc'
_symmetry_space_group_name_H-M 'P 1 21/c 1'
_atom_sites_solution_hydrogens geom
_atom_sites_solution_primary direct
_atom_sites_solution_secondary difmap
_audit_creation_method SHELXL-97
_cell_angle_alpha 90.00
_cell_angle_beta 96.07(3)
_cell_angle_gamma 90.00
_cell_formula_units_Z 4
_cell_length_a 22.150(4)
_cell_length_b 15.819(3)
_cell_length_c 18.277(4)
_cell_measurement_reflns_used 10684
_cell_measurement_temperature 100(2)
_cell_measurement_theta_max 52.187
_cell_measurement_theta_min 4.475
_cell_volume 6368(2)
_computing_cell_refinement 'Bruker XSCANS'
_computing_data_collection 'Bruker XSCANS'
_computing_data_reduction 'Bruker SHELXTL'
_computing_molecular_graphics 'Bruker SHELXTL'
_computing_publication_material 'Bruker SHELXTL'
_computing_structure_refinement 'SHELXL-97 (Sheldrick, 1997)'
_computing_structure_solution 'SHELXS-97 (Sheldrick, 1990)'
_diffrn_ambient_temperature 100(2)
_diffrn_measured_fraction_theta_full 0.996
_diffrn_measured_fraction_theta_max 0.996
_diffrn_measurement_device_type 'SMART APEX'
_diffrn_measurement_method '\w scans'
_diffrn_radiation_monochromator graphite
_diffrn_radiation_source 'fine-focus sealed tube'
_diffrn_radiation_type MoK\a
_diffrn_radiation_wavelength 0.71073
_diffrn_reflns_av_R_equivalents 0.0518
_diffrn_reflns_av_sigmaI/netI 0.0489
_diffrn_reflns_limit_h_max 27
_diffrn_reflns_limit_h_min -27
_diffrn_reflns_limit_k_max 19
_diffrn_reflns_limit_k_min -19
_diffrn_reflns_limit_l_max 22
_diffrn_reflns_limit_l_min -22
_diffrn_reflns_number 50196
_diffrn_reflns_theta_full 26.35
_diffrn_reflns_theta_max 26.35
_diffrn_reflns_theta_min 1.58
_exptl_absorpt_coefficient_mu 0.430
_exptl_absorpt_correction_T_max 0.9228
_exptl_absorpt_correction_T_min 0.8537
_exptl_absorpt_correction_type multi-scan
_exptl_absorpt_process_details SADABS
_exptl_crystal_colour red
_exptl_crystal_density_diffrn 1.187
_exptl_crystal_density_method 'not measured'
_exptl_crystal_description plates
_exptl_crystal_F_000 2444
_exptl_crystal_size_max 0.38
_exptl_crystal_size_mid 0.29
_exptl_crystal_size_min 0.19
_refine_diff_density_max 0.753
_refine_diff_density_min -0.568
_refine_diff_density_rms 0.073
_refine_ls_extinction_method none
_refine_ls_goodness_of_fit_ref 1.033
_refine_ls_hydrogen_treatment constr
_refine_ls_matrix_type full
_refine_ls_number_parameters 649
_refine_ls_number_reflns 12942
_refine_ls_number_restraints 0
_refine_ls_restrained_S_all 1.033
_refine_ls_R_factor_all 0.0678
_refine_ls_R_factor_gt 0.0494
_refine_ls_shift/su_max 0.002
_refine_ls_shift/su_mean 0.000
_refine_ls_structure_factor_coef Fsqd
_refine_ls_weighting_details 'calc w=1/[\s^2^(Fo^2^)+(0.0526P)^2^+3.4151P] where P=(Fo^2^+2Fc^2^)/3'
_refine_ls_weighting_scheme calc
_refine_ls_wR_factor_gt 0.1071
_refine_ls_wR_factor_ref 0.1148
_reflns_number_gt 10192
_reflns_number_total 12942
_reflns_threshold_expression >2sigma(I)
_cod_data_source_file om3001873_si_002.cif
_cod_data_source_block 10_708j
_cod_depositor_comments
;
The following automatic conversions were performed:

'_symmetry_cell_setting' value 'Monoclinic' changed to 'monoclinic'
according to /home/saulius/struct/CIF-dictionaries/cif_core.dic
dictionary named 'cif_core.dic' version 2.4.1 from 2010-06-29.

Automatic conversion script
Id: cif_fix_values 1891 2012-01-12 08:04:46Z andrius 
;
_cod_original_sg_symbol_H-M P2(1)/c
_cod_original_formula_sum 'C47 H98 K O7.50 Si8 Zr'
_cod_database_code 4078438

loop_
_symmetry_equiv_pos_as_xyz
'x, y, z'
'-x, y+1/2, -z+1/2'
'-x, -y, -z'
'x, -y-1/2, z-1/2'

loop_
_atom_site_label
_atom_site_type_symbol
_atom_site_fract_x
_atom_site_fract_y
_atom_site_fract_z
_atom_site_U_iso_or_equiv
_atom_site_adp_type
_atom_site_occupancy
_atom_site_symmetry_multiplicity
_atom_site_calc_flag
_atom_site_refinement_flags
_atom_site_disorder_assembly
_atom_site_disorder_group
O7 O -0.0302(10) 0.6185(13) 0.0930(15) 0.104(4) Uani 0.613(4) 1 d P A 1
C39 C -0.0875(3) 0.6355(4) 0.1240(5) 0.0694(19) Uani 0.613(4) 1 d P A 1
H39A H -0.1112 0.5833 0.1294 0.083 Uiso 0.613(4) 1 calc PR A 1
H39B H -0.1128 0.6774 0.0944 0.083 Uiso 0.613(4) 1 calc PR A 1
C40 C -0.0018(4) 0.6903(5) 0.1041(4) 0.070(2) Uani 0.613(4) 1 d P A 1
H40A H -0.0227 0.7356 0.0738 0.084 Uiso 0.613(4) 1 calc PR A 1
H40B H 0.0405 0.6856 0.0916 0.084 Uiso 0.613(4) 1 calc PR A 1
O8 O 0.37413(17) 0.4942(2) -0.0054(3) 0.0533(13) Uani 0.613(4) 1 d P A 1
C43 C 0.3311(3) 0.4262(4) -0.0165(5) 0.0490(17) Uani 0.613(4) 1 d P A 1
H43A H 0.3489 0.3780 -0.0414 0.059 Uiso 0.613(4) 1 calc PR A 1
H43B H 0.3189 0.4064 0.0312 0.059 Uiso 0.613(4) 1 calc PR A 1
O77 O -0.0391(17) 0.594(2) 0.100(3) 0.104(4) Uani 0.387(4) 1 d P A 2
C401 C 0.0177(4) 0.6255(7) 0.1491(6) 0.056(3) Uani 0.387(4) 1 d P A 2
H40C H 0.0517 0.6366 0.1194 0.068 Uiso 0.387(4) 1 calc PR A 2
H40D H 0.0308 0.5830 0.1873 0.068 Uiso 0.387(4) 1 calc PR A 2
C391 C -0.0593(5) 0.5930(7) 0.1653(8) 0.0694(19) Uani 0.387(4) 1 d P A 2
H39C H -0.0330 0.5549 0.1977 0.083 Uiso 0.387(4) 1 calc PR A 2
H39D H -0.1007 0.5686 0.1601 0.083 Uiso 0.387(4) 1 calc PR A 2
C431 C 0.3176(4) 0.4361(6) 0.0222(6) 0.037(2) Uani 0.387(4) 1 d P A 2
H431 H 0.3086 0.3840 0.0445 0.045 Uiso 0.387(4) 1 calc PR A 2
C471 C 0.3589(4) 0.4887(6) 0.0598(5) 0.041(2) Uani 0.387(4) 1 d P A 2
H471 H 0.3785 0.4708 0.1060 0.049 Uiso 0.387(4) 1 calc PR A 2
C481 C 0.3726(4) 0.5644(5) 0.0337(5) 0.039(2) Uani 0.387(4) 1 d P A 2
H481 H 0.4012 0.6028 0.0575 0.047 Uiso 0.387(4) 1 calc PR A 2
C491 C 0.2458(5) 0.3996(6) -0.0908(6) 0.064(3) Uani 0.387(4) 1 d P A 2
H49A H 0.2493 0.3987 -0.1438 0.096 Uiso 0.387(4) 1 calc PR A 2
H49B H 0.2038 0.4131 -0.0825 0.096 Uiso 0.387(4) 1 calc PR A 2
H49C H 0.2567 0.3440 -0.0698 0.096 Uiso 0.387(4) 1 calc PR A 2
Zr1 Zr 0.165091(11) 0.505345(16) 0.406862(15) 0.02353(8) Uani 1 1 d . . .
K1 K 0.5000 0.5000 0.0000 0.0307(2) Uani 1 2 d S . .
K2 K 0.0000 0.5000 0.0000 0.0318(2) Uani 1 2 d S . .
Si1 Si 0.28974(3) 0.51713(4) 0.37364(4) 0.02208(16) Uani 1 1 d . . .
Si2 Si 0.36022(3) 0.53511(5) 0.47922(4) 0.02245(17) Uani 1 1 d . . .
Si3 Si 0.30299(3) 0.59551(5) 0.56571(4) 0.02237(17) Uani 1 1 d . . .
Si4 Si 0.21432(3) 0.51136(5) 0.55730(4) 0.02335(17) Uani 1 1 d . . .
Si5 Si 0.31541(4) 0.62826(5) 0.29561(5) 0.02928(19) Uani 1 1 d . . .
Si6 Si 0.33689(4) 0.40521(5) 0.31567(5) 0.03105(19) Uani 1 1 d . . .
Si7 Si 0.15617(4) 0.57348(6) 0.64424(5) 0.0340(2) Uani 1 1 d . . .
Si8 Si 0.24212(4) 0.38465(5) 0.62284(5) 0.03010(19) Uani 1 1 d . . .
O1 O 0.12616(10) 0.50152(12) 0.03614(12) 0.0367(5) Uani 1 1 d . A .
O2 O 0.05259(10) 0.39504(13) 0.11394(12) 0.0392(5) Uani 1 1 d . A .
O3 O -0.06982(10) 0.37049(13) 0.05356(12) 0.0372(5) Uani 1 1 d . A .
O4 O 0.53822(9) 0.64227(12) 0.08339(11) 0.0326(5) Uani 1 1 d . A .
O5 O 0.51517(9) 0.48803(12) 0.15392(11) 0.0309(5) Uani 1 1 d . A .
O6 O 0.50395(9) 0.34038(12) 0.06714(11) 0.0315(5) Uani 1 1 d . A .
C1 C 0.18089(13) 0.34974(18) 0.40498(18) 0.0334(7) Uani 1 1 d . . .
H1 H 0.2197 0.3289 0.4236 0.040 Uiso 1 1 calc R . .
C2 C 0.13113(13) 0.36231(18) 0.44629(19) 0.0373(8) Uani 1 1 d . . .
H2 H 0.1303 0.3508 0.4972 0.045 Uiso 1 1 calc R . .
C3 C 0.08322(13) 0.39498(19) 0.3979(2) 0.0397(8) Uani 1 1 d . . .
H3 H 0.0441 0.4097 0.4107 0.048 Uiso 1 1 calc R . .
C4 C 0.10280(14) 0.40219(19) 0.3277(2) 0.0422(8) Uani 1 1 d . . .
H4 H 0.0793 0.4229 0.2850 0.051 Uiso 1 1 calc R . .
C5 C 0.16316(14) 0.37343(18) 0.33146(19) 0.0368(7) Uani 1 1 d . . .
H5 H 0.1875 0.3705 0.2917 0.044 Uiso 1 1 calc R . .
C6 C 0.12376(13) 0.61893(18) 0.32061(17) 0.0325(7) Uani 1 1 d . . .
H6 H 0.1268 0.6107 0.2696 0.039 Uiso 1 1 calc R . .
C7 C 0.16637(12) 0.66025(17) 0.37072(16) 0.0275(6) Uani 1 1 d . . .
H7 H 0.2031 0.6857 0.3593 0.033 Uiso 1 1 calc R . .
C8 C 0.14559(13) 0.65751(17) 0.44025(17) 0.0300(7) Uani 1 1 d . . .
H8 H 0.1657 0.6805 0.4842 0.036 Uiso 1 1 calc R . .
C9 C 0.08909(13) 0.61422(18) 0.43360(18) 0.0335(7) Uani 1 1 d . . .
H9 H 0.0649 0.6026 0.4723 0.040 Uiso 1 1 calc R . .
C10 C 0.07561(13) 0.59187(19) 0.35978(18) 0.0351(7) Uani 1 1 d . . .
H10 H 0.0400 0.5633 0.3393 0.042 Uiso 1 1 calc R . .
C11 C 0.15491(15) 0.5804(2) 0.02551(18) 0.0403(8) Uani 1 1 d . . .
H11A H 0.1996 0.5733 0.0307 0.048 Uiso 1 1 calc R A .
H11B H 0.1443 0.6218 0.0627 0.048 Uiso 1 1 calc R . .
C12 C 0.14718(16) 0.4633(2) 0.10487(19) 0.0458(9) Uani 1 1 d . . .
H12A H 0.1382 0.5005 0.1460 0.055 Uiso 1 1 calc R A .
H12B H 0.1916 0.4544 0.1081 0.055 Uiso 1 1 calc R . .
C13 C 0.11528(15) 0.3801(2) 0.1097(2) 0.0468(9) Uani 1 1 d . A .
H13A H 0.1207 0.3454 0.0658 0.056 Uiso 1 1 calc R . .
H13B H 0.1328 0.3488 0.1538 0.056 Uiso 1 1 calc R . .
C14 C 0.01982(15) 0.31825(19) 0.12118(19) 0.0419(8) Uani 1 1 d . . .
H14A H 0.0358 0.2887 0.1669 0.050 Uiso 1 1 calc R A .
H14B H 0.0248 0.2806 0.0790 0.050 Uiso 1 1 calc R . .
C15 C -0.04576(15) 0.3385(2) 0.12352(18) 0.0411(8) Uani 1 1 d . A .
H15A H -0.0681 0.2870 0.1354 0.049 Uiso 1 1 calc R . .
H15B H -0.0503 0.3813 0.1621 0.049 Uiso 1 1 calc R . .
C16 C -0.13326(15) 0.3888(2) 0.05022(18) 0.0388(8) Uani 1 1 d . . .
H16A H -0.1405 0.4326 0.0870 0.047 Uiso 1 1 calc R A .
H16B H -0.1559 0.3372 0.0615 0.047 Uiso 1 1 calc R . .
C17 C 0.52707(15) 0.6376(2) 0.15850(17) 0.0385(8) Uani 1 1 d . . .
H17A H 0.4830 0.6424 0.1625 0.046 Uiso 1 1 calc R A .
H17B H 0.5479 0.6847 0.1865 0.046 Uiso 1 1 calc R . .
C18 C 0.55021(14) 0.5549(2) 0.18971(17) 0.0390(8) Uani 1 1 d . A .
H18A H 0.5935 0.5480 0.1820 0.047 Uiso 1 1 calc R . .
H18B H 0.5468 0.5533 0.2433 0.047 Uiso 1 1 calc R . .
C19 C 0.53615(14) 0.4074(2) 0.18040(17) 0.0365(7) Uani 1 1 d . . .
H19A H 0.5350 0.4043 0.2343 0.044 Uiso 1 1 calc R A .
H19B H 0.5786 0.3987 0.1698 0.044 Uiso 1 1 calc R . .
C20 C 0.49631(14) 0.3403(2) 0.14328(16) 0.0351(7) Uani 1 1 d . A .
H20A H 0.5075 0.2844 0.1649 0.042 Uiso 1 1 calc R . .
H20B H 0.4533 0.3517 0.1502 0.042 Uiso 1 1 calc R . .
C21 C 0.46661(14) 0.27869(18) 0.02746(17) 0.0345(7) Uani 1 1 d . . .
H21A H 0.4232 0.2922 0.0299 0.041 Uiso 1 1 calc R A .
H21B H 0.4748 0.2220 0.0493 0.041 Uiso 1 1 calc R . .
C22 C 0.39307(13) 0.43283(18) 0.51987(17) 0.0313(7) Uani 1 1 d . . .
H22A H 0.4179 0.4060 0.4851 0.047 Uiso 1 1 calc R . .
H22B H 0.3600 0.3947 0.5296 0.047 Uiso 1 1 calc R . .
H22C H 0.4184 0.4448 0.5660 0.047 Uiso 1 1 calc R . .
C23 C 0.42995(13) 0.60193(19) 0.46822(18) 0.0337(7) Uani 1 1 d . . .
H23A H 0.4550 0.6059 0.5156 0.051 Uiso 1 1 calc R . .
H23B H 0.4173 0.6587 0.4515 0.051 Uiso 1 1 calc R . .
H23C H 0.4535 0.5757 0.4319 0.051 Uiso 1 1 calc R . .
C24 C 0.28746(13) 0.70834(17) 0.53445(17) 0.0317(7) Uani 1 1 d . . .
H24A H 0.2599 0.7351 0.5661 0.048 Uiso 1 1 calc R . .
H24B H 0.2687 0.7084 0.4834 0.048 Uiso 1 1 calc R . .
H24C H 0.3257 0.7399 0.5376 0.048 Uiso 1 1 calc R . .
C25 C 0.35036(14) 0.6097(2) 0.65784(17) 0.0372(7) Uani 1 1 d . . .
H25A H 0.3843 0.6480 0.6519 0.056 Uiso 1 1 calc R . .
H25B H 0.3662 0.5547 0.6756 0.056 Uiso 1 1 calc R . .
H25C H 0.3250 0.6337 0.6935 0.056 Uiso 1 1 calc R . .
C26 C 0.31987(14) 0.73787(18) 0.33828(18) 0.0358(7) Uani 1 1 d . . .
H26A H 0.3301 0.7792 0.3016 0.054 Uiso 1 1 calc R . .
H26B H 0.3512 0.7385 0.3803 0.054 Uiso 1 1 calc R . .
H26C H 0.2806 0.7525 0.3549 0.054 Uiso 1 1 calc R . .
C27 C 0.39070(15) 0.6217(2) 0.25611(19) 0.0421(8) Uani 1 1 d . . .
H27A H 0.3906 0.5728 0.2232 0.063 Uiso 1 1 calc R . .
H27B H 0.4234 0.6154 0.2962 0.063 Uiso 1 1 calc R . .
H27C H 0.3971 0.6734 0.2285 0.063 Uiso 1 1 calc R . .
C28 C 0.25809(16) 0.6355(2) 0.21197(18) 0.0446(8) Uani 1 1 d . . .
H28A H 0.2723 0.6760 0.1770 0.067 Uiso 1 1 calc R . .
H28B H 0.2191 0.6545 0.2268 0.067 Uiso 1 1 calc R . .
H28C H 0.2531 0.5798 0.1887 0.067 Uiso 1 1 calc R . .
C29 C 0.32453(14) 0.29729(18) 0.35531(19) 0.0391(8) Uani 1 1 d . . .
H29A H 0.2819 0.2810 0.3441 0.059 Uiso 1 1 calc R . .
H29B H 0.3349 0.2988 0.4088 0.059 Uiso 1 1 calc R . .
H29C H 0.3504 0.2560 0.3337 0.059 Uiso 1 1 calc R . .
C30 C 0.30870(17) 0.3943(2) 0.21469(19) 0.0518(10) Uani 1 1 d . . .
H30A H 0.3298 0.3473 0.1934 0.078 Uiso 1 1 calc R . .
H30B H 0.3168 0.4468 0.1889 0.078 Uiso 1 1 calc R . .
H30C H 0.2649 0.3832 0.2094 0.078 Uiso 1 1 calc R . .
C31 C 0.42221(13) 0.4143(2) 0.31790(18) 0.0353(7) Uani 1 1 d . . .
H31A H 0.4401 0.4233 0.3687 0.053 Uiso 1 1 calc R . .
H31B H 0.4323 0.4621 0.2874 0.053 Uiso 1 1 calc R . .
H31C H 0.4385 0.3621 0.2988 0.053 Uiso 1 1 calc R . .
C32 C 0.13849(16) 0.6891(2) 0.6288(2) 0.0467(9) Uani 1 1 d . . .
H32A H 0.1197 0.7116 0.6710 0.070 Uiso 1 1 calc R . .
H32B H 0.1104 0.6958 0.5840 0.070 Uiso 1 1 calc R . .
H32C H 0.1761 0.7200 0.6235 0.070 Uiso 1 1 calc R . .
C33 C 0.19239(16) 0.5705(3) 0.74232(19) 0.0499(9) Uani 1 1 d . . .
H33A H 0.1651 0.5968 0.7745 0.075 Uiso 1 1 calc R . .
H33B H 0.2309 0.6016 0.7461 0.075 Uiso 1 1 calc R . .
H33C H 0.2000 0.5117 0.7573 0.075 Uiso 1 1 calc R . .
C34 C 0.07923(14) 0.5219(2) 0.6435(2) 0.0466(9) Uani 1 1 d . . .
H34A H 0.0843 0.4637 0.6614 0.070 Uiso 1 1 calc R . .
H34B H 0.0589 0.5217 0.5932 0.070 Uiso 1 1 calc R . .
H34C H 0.0546 0.5537 0.6756 0.070 Uiso 1 1 calc R . .
C35 C 0.30856(14) 0.3957(2) 0.69580(18) 0.0390(8) Uani 1 1 d . . .
H35A H 0.3141 0.3428 0.7236 0.059 Uiso 1 1 calc R . .
H35B H 0.3007 0.4418 0.7293 0.059 Uiso 1 1 calc R . .
H35C H 0.3454 0.4082 0.6724 0.059 Uiso 1 1 calc R . .
C36 C 0.17879(15) 0.3428(2) 0.6745(2) 0.0461(9) Uani 1 1 d . . .
H36A H 0.1914 0.2891 0.6982 0.069 Uiso 1 1 calc R . .
H36B H 0.1424 0.3337 0.6400 0.069 Uiso 1 1 calc R . .
H36C H 0.1698 0.3838 0.7120 0.069 Uiso 1 1 calc R . .
C37 C 0.26077(15) 0.28938(19) 0.56690(18) 0.0400(8) Uani 1 1 d . . .
H37A H 0.2885 0.3061 0.5311 0.060 Uiso 1 1 calc R . .
H37B H 0.2233 0.2666 0.5409 0.060 Uiso 1 1 calc R . .
H37C H 0.2802 0.2460 0.5997 0.060 Uiso 1 1 calc R . .
C38 C 0.51934(14) 0.72079(18) 0.05069(18) 0.0363(7) Uani 1 1 d . . .
H38A H 0.5409 0.7678 0.0780 0.044 Uiso 1 1 calc R A .
H38B H 0.4752 0.7285 0.0526 0.044 Uiso 1 1 calc R . .
C41 C -0.0612(2) 0.6721(3) 0.1997(3) 0.0910(17) Uani 1 1 d . . .
H41A H -0.0884 0.7160 0.2167 0.109 Uiso 0.613(4) 1 calc PR A 1
H41B H -0.0554 0.6270 0.2373 0.109 Uiso 0.613(4) 1 calc PR A 1
H41C H -0.0948 0.7059 0.1790 0.109 Uiso 0.387(4) 1 d PR A 2
H41D H -0.0634 0.6654 0.2515 0.109 Uiso 0.387(4) 1 d PR A 2
C42 C -0.00285(17) 0.7087(3) 0.1850(2) 0.0582(10) Uani 1 1 d . A .
H42A H 0.0314 0.6809 0.2149 0.070 Uiso 0.613(4) 1 calc PR A 1
H42B H -0.0015 0.7702 0.1948 0.070 Uiso 0.613(4) 1 calc PR A 1
H42C H 0.0228 0.7240 0.2287 0.070 Uiso 0.387(4) 1 d PR A 2
H42D H -0.0071 0.7552 0.1511 0.070 Uiso 0.387(4) 1 d PR A 2
C44 C 0.2829(2) 0.4578(3) -0.0589(3) 0.0709(13) Uani 1 1 d . . .
H44C H 0.2467 0.4587 -0.0314 0.085 Uiso 0.613(4) 1 calc PR A 1
H44B H 0.2737 0.4228 -0.1035 0.085 Uiso 0.613(4) 1 calc PR A 1
C45 C 0.2990(2) 0.5434(3) -0.0790(3) 0.0684(12) Uani 1 1 d . A .
H45C H 0.3154 0.5428 -0.1273 0.082 Uiso 0.613(4) 1 calc PR A 1
H45B H 0.2623 0.5797 -0.0831 0.082 Uiso 0.613(4) 1 calc PR A 1
H45A H 0.2824 0.5725 -0.1219 0.082 Uiso 0.387(4) 1 calc PR A 2
C46 C 0.34314(19) 0.5766(3) -0.0247(3) 0.0743(14) Uani 1 1 d . . .
H46C H 0.3248 0.6018 0.0174 0.089 Uiso 0.613(4) 1 calc PR A 1
H46B H 0.3703 0.6181 -0.0451 0.089 Uiso 0.613(4) 1 calc PR A 1
H46A H 0.3540 0.6310 -0.0411 0.089 Uiso 0.387(4) 1 calc PR A 2

loop_
_atom_site_aniso_label
_atom_site_aniso_U_11
_atom_site_aniso_U_22
_atom_site_aniso_U_33
_atom_site_aniso_U_23
_atom_site_aniso_U_13
_atom_site_aniso_U_12
O7 0.082(7) 0.121(13) 0.121(6) -0.094(9) 0.058(4) -0.072(5)
C39 0.042(3) 0.052(4) 0.114(6) -0.020(4) 0.007(3) 0.003(3)
C40 0.104(6) 0.055(4) 0.057(5) -0.019(4) 0.032(4) -0.016(4)
O8 0.037(2) 0.042(2) 0.079(3) -0.002(2) -0.002(2) 0.0066(18)
C43 0.038(4) 0.031(3) 0.078(6) 0.004(4) 0.007(4) 0.000(3)
O77 0.082(7) 0.121(13) 0.121(6) -0.094(9) 0.058(4) -0.072(5)
C401 0.027(4) 0.060(7) 0.077(7) -0.040(6) -0.018(5) 0.021(4)
C391 0.042(3) 0.052(4) 0.114(6) -0.020(4) 0.007(3) 0.003(3)
C431 0.041(5) 0.037(5) 0.038(6) 0.015(4) 0.022(5) 0.015(4)
C471 0.035(5) 0.051(6) 0.036(5) 0.015(4) 0.003(4) 0.003(4)
C481 0.038(5) 0.027(4) 0.052(6) 0.008(4) 0.000(4) 0.000(4)
C491 0.088(8) 0.035(5) 0.066(7) -0.013(5) -0.008(6) 0.000(5)
Zr1 0.01833(13) 0.01927(14) 0.03163(16) 0.00127(11) -0.00376(11) -0.00058(10)
K1 0.0398(5) 0.0211(4) 0.0294(5) -0.0022(4) -0.0041(4) 0.0016(4)
K2 0.0408(5) 0.0250(5) 0.0284(5) 0.0041(4) -0.0020(4) -0.0029(4)
Si1 0.0220(4) 0.0188(4) 0.0252(4) -0.0019(3) 0.0016(3) 0.0000(3)
Si2 0.0179(4) 0.0221(4) 0.0274(4) -0.0033(3) 0.0025(3) -0.0015(3)
Si3 0.0220(4) 0.0220(4) 0.0229(4) -0.0022(3) 0.0015(3) -0.0016(3)
Si4 0.0206(4) 0.0220(4) 0.0274(4) 0.0031(3) 0.0023(3) -0.0008(3)
Si5 0.0334(4) 0.0270(4) 0.0283(4) 0.0035(3) 0.0075(4) 0.0000(3)
Si6 0.0326(4) 0.0278(4) 0.0321(5) -0.0094(3) 0.0010(4) 0.0044(3)
Si7 0.0269(4) 0.0417(5) 0.0350(5) 0.0027(4) 0.0105(4) 0.0028(4)
Si8 0.0280(4) 0.0281(4) 0.0335(5) 0.0106(3) 0.0001(3) -0.0014(3)
O1 0.0400(12) 0.0315(12) 0.0360(12) 0.0055(9) -0.0074(10) -0.0068(9)
O2 0.0469(13) 0.0296(12) 0.0397(13) 0.0097(10) -0.0027(10) -0.0024(10)
O3 0.0462(13) 0.0309(12) 0.0339(12) 0.0059(9) 0.0020(10) -0.0046(10)
O4 0.0348(11) 0.0307(11) 0.0335(12) -0.0061(9) 0.0090(9) -0.0047(9)
O5 0.0307(11) 0.0311(11) 0.0301(11) -0.0001(9) -0.0002(9) -0.0022(9)
O6 0.0363(11) 0.0251(11) 0.0339(12) 0.0006(9) 0.0069(9) -0.0037(9)
C1 0.0271(15) 0.0208(15) 0.050(2) -0.0027(13) -0.0066(14) -0.0015(12)
C2 0.0325(16) 0.0256(16) 0.052(2) 0.0051(14) -0.0025(15) -0.0084(13)
C3 0.0212(15) 0.0294(17) 0.066(2) 0.0001(16) -0.0076(15) -0.0072(12)
C4 0.0367(18) 0.0283(17) 0.057(2) -0.0034(15) -0.0179(17) -0.0050(14)
C5 0.0400(18) 0.0244(16) 0.044(2) -0.0055(14) -0.0064(15) -0.0030(13)
C6 0.0341(16) 0.0310(16) 0.0306(17) 0.0050(13) -0.0049(13) 0.0085(13)
C7 0.0223(14) 0.0210(14) 0.0388(18) 0.0059(12) 0.0005(12) 0.0055(11)
C8 0.0287(15) 0.0212(14) 0.0389(18) -0.0002(12) -0.0021(13) 0.0080(12)
C9 0.0247(15) 0.0306(16) 0.045(2) 0.0085(14) 0.0046(14) 0.0099(12)
C10 0.0220(14) 0.0315(17) 0.048(2) 0.0056(14) -0.0117(14) 0.0040(12)
C11 0.0448(19) 0.0328(18) 0.042(2) -0.0011(14) -0.0033(15) -0.0099(15)
C12 0.0407(19) 0.050(2) 0.043(2) 0.0106(17) -0.0130(16) -0.0053(16)
C13 0.046(2) 0.040(2) 0.051(2) 0.0178(16) -0.0085(17) 0.0020(16)
C14 0.056(2) 0.0275(17) 0.041(2) 0.0130(14) -0.0021(16) -0.0026(15)
C15 0.056(2) 0.0318(17) 0.0347(19) 0.0072(14) 0.0023(16) -0.0081(15)
C16 0.0457(19) 0.0273(16) 0.043(2) 0.0012(14) 0.0052(15) -0.0080(14)
C17 0.0457(19) 0.0375(18) 0.0336(18) -0.0103(14) 0.0099(15) -0.0149(15)
C18 0.0384(18) 0.050(2) 0.0279(17) -0.0042(15) 0.0007(14) -0.0134(15)
C19 0.0328(16) 0.0455(19) 0.0308(17) 0.0061(14) 0.0017(14) 0.0072(14)
C20 0.0386(17) 0.0341(17) 0.0331(18) 0.0109(13) 0.0064(14) 0.0031(14)
C21 0.0355(17) 0.0208(15) 0.048(2) -0.0007(13) 0.0101(15) -0.0033(12)
C22 0.0267(15) 0.0335(16) 0.0340(17) 0.0004(13) 0.0046(13) 0.0069(12)
C23 0.0242(15) 0.0374(17) 0.0397(18) -0.0049(14) 0.0045(13) -0.0071(13)
C24 0.0369(16) 0.0244(15) 0.0345(17) -0.0017(12) 0.0075(14) -0.0039(13)
C25 0.0398(18) 0.0406(18) 0.0293(17) -0.0040(14) -0.0050(14) -0.0095(14)
C26 0.0422(18) 0.0257(16) 0.0407(19) 0.0069(13) 0.0104(15) -0.0037(13)
C27 0.049(2) 0.0363(18) 0.044(2) 0.0063(15) 0.0234(16) 0.0001(15)
C28 0.054(2) 0.049(2) 0.0301(18) 0.0102(15) 0.0011(16) 0.0051(17)
C29 0.0352(17) 0.0258(16) 0.056(2) -0.0128(15) 0.0033(15) 0.0042(13)
C30 0.059(2) 0.054(2) 0.040(2) -0.0204(17) -0.0060(17) 0.0154(18)
C31 0.0371(17) 0.0348(17) 0.0356(18) -0.0044(14) 0.0111(14) 0.0067(14)
C32 0.049(2) 0.045(2) 0.048(2) -0.0069(17) 0.0207(17) 0.0093(16)
C33 0.044(2) 0.068(3) 0.039(2) -0.0023(18) 0.0137(16) 0.0050(18)
C34 0.0258(16) 0.059(2) 0.057(2) 0.0128(18) 0.0125(15) 0.0028(15)
C35 0.0384(18) 0.0407(19) 0.0363(18) 0.0139(15) -0.0037(14) -0.0011(14)
C36 0.0403(19) 0.043(2) 0.056(2) 0.0206(17) 0.0075(16) -0.0069(15)
C37 0.0464(19) 0.0254(16) 0.046(2) 0.0094(14) -0.0060(16) 0.0060(14)
C38 0.0401(18) 0.0232(16) 0.047(2) -0.0078(14) 0.0093(15) -0.0057(13)
C41 0.117(4) 0.058(3) 0.110(4) -0.010(3) 0.073(4) -0.017(3)
C42 0.054(2) 0.069(3) 0.050(2) -0.002(2) -0.0031(19) 0.008(2)
C44 0.083(3) 0.039(2) 0.098(4) -0.004(2) 0.042(3) 0.001(2)
C45 0.070(3) 0.070(3) 0.067(3) 0.011(2) 0.018(2) -0.008(2)
C46 0.052(3) 0.050(3) 0.120(4) -0.022(3) 0.007(3) 0.017(2)

loop_
_atom_type_symbol
_atom_type_description
_atom_type_scat_dispersion_real
_atom_type_scat_dispersion_imag
_atom_type_scat_source
C C 0.0033 0.0016 'International Tables Vol C Tables 4.2.6.8 and 6.1.1.4'
H H 0.0000 0.0000 'International Tables Vol C Tables 4.2.6.8 and 6.1.1.4'
O O 0.0106 0.0060 'International Tables Vol C Tables 4.2.6.8 and 6.1.1.4'
Si Si 0.0817 0.0704 'International Tables Vol C Tables 4.2.6.8 and 6.1.1.4'
K K 0.2009 0.2494 'International Tables Vol C Tables 4.2.6.8 and 6.1.1.4'
Zr Zr -2.9673 0.5597 'International Tables Vol C Tables 4.2.6.8 and 6.1.1.4'

loop_
_geom_angle_atom_site_label_1
_geom_angle_atom_site_label_2
_geom_angle_atom_site_label_3
_geom_angle
_geom_angle_site_symmetry_1
_geom_angle_site_symmetry_3
C40 O7 C39 101.7(14) . .
C40 O7 K2 124.2(11) . .
C39 O7 K2 131.4(7) . .
O7 C39 C41 98.9(10) . .
O7 C40 C42 105.3(11) . .
C43 O8 C46 109.7(4) . .
C43 O8 K1 132.6(3) . .
C46 O8 K1 114.3(3) . .
C44 C43 O8 106.0(5) . .
C391 O77 C401 79(2) . .
C391 O77 K2 143(3) . .
C401 O77 K2 106.5(19) . .
O77 C401 C42 104.9(16) . .
O77 C401 K2 47.3(14) . .
C42 C401 K2 145.6(5) . .
O77 C391 C41 114.8(17) . .
C471 C431 C44 123.7(8) . .
C481 C471 C431 122.0(9) . .
C481 C471 K1 65.8(5) . .
C431 C471 K1 117.2(6) . .
C46 C481 C471 109.8(8) . .
C46 C481 K1 107.1(6) . .
C471 C481 K1 91.3(5) . .
C10 Zr1 C1 130.41(10) . .
C10 Zr1 C9 32.57(10) . .
C1 Zr1 C9 141.77(10) . .
C10 Zr1 C4 77.75(11) . .
C1 Zr1 C4 54.22(10) . .
C9 Zr1 C4 102.82(11) . .
C10 Zr1 C5 107.60(10) . .
C1 Zr1 C5 32.86(10) . .
C9 Zr1 C5 135.45(10) . .
C4 Zr1 C5 32.72(10) . .
C10 Zr1 C6 32.91(10) . .
C1 Zr1 C6 138.21(10) . .
C9 Zr1 C6 54.33(10) . .
C4 Zr1 C6 87.78(11) . .
C5 Zr1 C6 105.59(10) . .
C10 Zr1 C3 79.42(10) . .
C1 Zr1 C3 54.02(10) . .
C9 Zr1 C3 89.72(11) . .
C4 Zr1 C3 32.52(11) . .
C5 Zr1 C3 54.06(11) . .
C6 Zr1 C3 104.19(10) . .
C10 Zr1 C2 110.06(10) . .
C1 Zr1 C2 32.85(10) . .
C9 Zr1 C2 109.69(10) . .
C4 Zr1 C2 54.14(11) . .
C5 Zr1 C2 54.42(11) . .
C6 Zr1 C2 136.65(10) . .
C3 Zr1 C2 32.50(10) . .
C10 Zr1 C8 53.83(10) . .
C1 Zr1 C8 166.47(10) . .
C9 Zr1 C8 32.83(9) . .
C4 Zr1 C8 131.53(10) . .
C5 Zr1 C8 159.01(10) . .
C6 Zr1 C8 53.70(10) . .
C3 Zr1 C8 122.44(10) . .
C2 Zr1 C8 136.29(11) . .
C10 Zr1 C7 53.77(9) . .
C1 Zr1 C7 161.13(10) . .
C9 Zr1 C7 53.87(10) . .
C4 Zr1 C7 120.04(10) . .
C5 Zr1 C7 131.50(10) . .
C6 Zr1 C7 32.37(9) . .
C3 Zr1 C7 133.02(9) . .
C2 Zr1 C7 162.79(9) . .
C8 Zr1 C7 31.99(9) . .
C10 Zr1 Si4 121.68(8) . .
C1 Zr1 Si4 90.36(7) . .
C9 Zr1 Si4 89.15(8) . .
C4 Zr1 Si4 135.41(9) . .
C5 Zr1 Si4 122.85(8) . .
C6 Zr1 Si4 131.43(7) . .
C3 Zr1 Si4 106.62(9) . .
C2 Zr1 Si4 81.32(8) . .
C8 Zr1 Si4 78.07(7) . .
C7 Zr1 Si4 101.84(7) . .
C10 Zr1 Si1 129.42(8) . .
C1 Zr1 Si1 85.53(7) . .
C9 Zr1 Si1 132.49(7) . .
C4 Zr1 Si1 113.66(9) . .
C5 Zr1 Si1 84.22(8) . .
C6 Zr1 Si1 96.62(8) . .
C3 Zr1 Si1 136.86(8) . .
C2 Zr1 Si1 116.04(7) . .
C8 Zr1 Si1 100.38(7) . .
C7 Zr1 Si1 81.15(6) . .
Si4 Zr1 Si1 85.65(3) . .
O8 K1 O8 180.0 3_665 .
O8 K1 O4 73.11(10) 3_665 .
O8 K1 O4 106.89(10) . .
O8 K1 O4 106.89(10) 3_665 3_665
O8 K1 O4 73.11(10) . 3_665
O4 K1 O4 180.0 . 3_665
O8 K1 O5 92.68(11) 3_665 3_665
O8 K1 O5 87.32(11) . 3_665
O4 K1 O5 119.30(6) . 3_665
O4 K1 O5 60.70(6) 3_665 3_665
O8 K1 O5 87.32(11) 3_665 .
O8 K1 O5 92.69(11) . .
O4 K1 O5 60.70(6) . .
O4 K1 O5 119.30(6) 3_665 .
O5 K1 O5 180.0 3_665 .
O8 K1 O6 91.69(9) 3_665 .
O8 K1 O6 88.31(9) . .
O4 K1 O6 119.48(6) . .
O4 K1 O6 60.52(6) 3_665 .
O5 K1 O6 119.64(6) 3_665 .
O5 K1 O6 60.36(6) . .
O8 K1 O6 88.31(9) 3_665 3_665
O8 K1 O6 91.69(9) . 3_665
O4 K1 O6 60.52(6) . 3_665
O4 K1 O6 119.48(6) 3_665 3_665
O5 K1 O6 60.36(6) 3_665 3_665
O5 K1 O6 119.64(6) . 3_665
O6 K1 O6 180.0 . 3_665
O8 K1 C481 25.06(18) 3_665 3_665
O8 K1 C481 154.94(18) . 3_665
O4 K1 C481 98.16(17) . 3_665
O4 K1 C481 81.84(17) 3_665 3_665
O5 K1 C481 80.75(18) 3_665 3_665
O5 K1 C481 99.25(18) . 3_665
O6 K1 C481 78.78(16) . 3_665
O6 K1 C481 101.22(16) 3_665 3_665
O8 K1 C481 154.94(18) 3_665 .
O8 K1 C481 25.06(18) . .
O4 K1 C481 81.84(17) . .
O4 K1 C481 98.16(17) 3_665 .
O5 K1 C481 99.25(18) 3_665 .
O5 K1 C481 80.75(18) . .
O6 K1 C481 101.22(16) . .
O6 K1 C481 78.78(16) 3_665 .
C481 K1 C481 180.0 3_665 .
O8 K1 C471 159.42(17) 3_665 .
O8 K1 C471 20.58(17) . .
O4 K1 C471 95.86(16) . .
O4 K1 C471 84.14(16) 3_665 .
O5 K1 C471 107.90(16) 3_665 .
O5 K1 C471 72.11(16) . .
O6 K1 C471 78.49(15) . .
O6 K1 C471 101.51(15) 3_665 .
C481 K1 C471 157.0(2) 3_665 .
C481 K1 C471 23.0(2) . .
O8 K1 C471 20.58(17) 3_665 3_665
O8 K1 C471 159.42(17) . 3_665
O4 K1 C471 84.14(16) . 3_665
O4 K1 C471 95.86(16) 3_665 3_665
O5 K1 C471 72.10(16) 3_665 3_665
O5 K1 C471 107.90(16) . 3_665
O6 K1 C471 101.51(15) . 3_665
O6 K1 C471 78.49(15) 3_665 3_665
C481 K1 C471 23.0(2) 3_665 3_665
C481 K1 C471 157.0(2) . 3_665
C471 K1 C471 180.0 . 3_665
O77 K2 O77 179.998(3) 3_565 .
O77 K2 O7 170.3(9) 3_565 .
O77 K2 O7 9.7(9) . .
O77 K2 O7 9.7(9) 3_565 3_565
O77 K2 O7 170.3(9) . 3_565
O7 K2 O7 180.000(1) . 3_565
O77 K2 O1 103.3(9) 3_565 3_565
O77 K2 O1 76.7(9) . 3_565
O7 K2 O1 81.1(5) . 3_565
O7 K2 O1 98.9(5) 3_565 3_565
O77 K2 O1 76.7(9) 3_565 .
O77 K2 O1 103.3(9) . .
O7 K2 O1 98.9(5) . .
O7 K2 O1 81.1(5) 3_565 .
O1 K2 O1 180.0 3_565 .
O77 K2 O3 86.4(6) 3_565 3_565
O77 K2 O3 93.6(6) . 3_565
O7 K2 O3 83.9(3) . 3_565
O7 K2 O3 96.1(3) 3_565 3_565
O1 K2 O3 119.79(6) 3_565 3_565
O1 K2 O3 60.21(6) . 3_565
O77 K2 O3 93.6(6) 3_565 .
O77 K2 O3 86.4(6) . .
O7 K2 O3 96.1(3) . .
O7 K2 O3 83.9(3) 3_565 .
O1 K2 O3 60.21(6) 3_565 .
O1 K2 O3 119.79(6) . .
O3 K2 O3 180.0 3_565 .
O77 K2 O2 92.2(12) 3_565 .
O77 K2 O2 87.8(12) . .
O7 K2 O2 93.2(7) . .
O7 K2 O2 86.8(7) 3_565 .
O1 K2 O2 119.55(6) 3_565 .
O1 K2 O2 60.45(6) . .
O3 K2 O2 119.23(6) 3_565 .
O3 K2 O2 60.77(6) . .
O77 K2 O2 87.8(12) 3_565 3_565
O77 K2 O2 92.2(12) . 3_565
O7 K2 O2 86.8(7) . 3_565
O7 K2 O2 93.2(7) 3_565 3_565
O1 K2 O2 60.45(6) 3_565 3_565
O1 K2 O2 119.55(6) . 3_565
O3 K2 O2 60.77(6) 3_565 3_565
O3 K2 O2 119.23(6) . 3_565
O2 K2 O2 180.00(8) . 3_565
O77 K2 C401 26.2(9) 3_565 3_565
O77 K2 C401 153.8(9) . 3_565
O7 K2 C401 156.6(6) . 3_565
O7 K2 C401 23.4(6) 3_565 3_565
O1 K2 C401 77.04(15) 3_565 3_565
O1 K2 C401 102.96(15) . 3_565
O3 K2 C401 99.8(2) 3_565 3_565
O3 K2 C401 80.2(2) . 3_565
O2 K2 C401 104.8(2) . 3_565
O2 K2 C401 75.2(2) 3_565 3_565
O77 K2 C401 153.8(9) 3_565 .
O77 K2 C401 26.2(9) . .
O7 K2 C401 23.4(6) . .
O7 K2 C401 156.6(6) 3_565 .
O1 K2 C401 102.96(15) 3_565 .
O1 K2 C401 77.04(15) . .
O3 K2 C401 80.2(2) 3_565 .
O3 K2 C401 99.8(2) . .
O2 K2 C401 75.2(2) . .
O2 K2 C401 104.8(2) 3_565 .
C401 K2 C401 180.0 3_565 .
Si6 Si1 Si2 99.84(4) . .
Si6 Si1 Si5 98.07(4) . .
Si2 Si1 Si5 102.82(4) . .
Si6 Si1 Zr1 121.49(4) . .
Si2 Si1 Zr1 113.46(4) . .
Si5 Si1 Zr1 117.95(4) . .
C22 Si2 C23 103.53(14) . .
C22 Si2 Si3 107.33(10) . .
C23 Si2 Si3 110.48(10) . .
C22 Si2 Si1 114.21(10) . .
C23 Si2 Si1 117.00(11) . .
Si3 Si2 Si1 104.05(4) . .
C24 Si3 C25 102.80(14) . .
C24 Si3 Si2 106.02(10) . .
C25 Si3 Si2 111.10(11) . .
C24 Si3 Si4 112.81(10) . .
C25 Si3 Si4 120.07(11) . .
Si2 Si3 Si4 103.45(4) . .
Si7 Si4 Si3 103.32(4) . .
Si7 Si4 Si8 98.17(4) . .
Si3 Si4 Si8 105.80(4) . .
Si7 Si4 Zr1 118.85(4) . .
Si3 Si4 Zr1 108.18(4) . .
Si8 Si4 Zr1 120.60(4) . .
C28 Si5 C27 103.86(16) . .
C28 Si5 C26 106.18(15) . .
C27 Si5 C26 101.39(14) . .
C28 Si5 Si1 110.45(11) . .
C27 Si5 Si1 117.82(11) . .
C26 Si5 Si1 115.81(10) . .
C29 Si6 C31 104.22(14) . .
C29 Si6 C30 104.23(16) . .
C31 Si6 C30 104.70(16) . .
C29 Si6 Si1 114.65(11) . .
C31 Si6 Si1 114.93(10) . .
C30 Si6 Si1 112.93(11) . .
C32 Si7 C33 103.11(17) . .
C32 Si7 C34 104.17(16) . .
C33 Si7 C34 106.79(17) . .
C32 Si7 Si4 114.98(11) . .
C33 Si7 Si4 114.94(11) . .
C34 Si7 Si4 111.82(13) . .
C35 Si8 C37 104.91(15) . .
C35 Si8 C36 104.13(15) . .
C37 Si8 C36 101.93(16) . .
C35 Si8 Si4 114.72(11) . .
C37 Si8 Si4 117.28(10) . .
C36 Si8 Si4 112.31(11) . .
C11 O1 C12 112.5(2) . .
C11 O1 K2 115.13(18) . .
C12 O1 K2 115.35(18) . .
C13 O2 C14 111.9(2) . .
C13 O2 K2 112.85(17) . .
C14 O2 K2 113.28(17) . .
C15 O3 C16 112.5(2) . .
C15 O3 K2 113.86(17) . .
C16 O3 K2 114.41(16) . .
C38 O4 C17 112.2(2) . .
C38 O4 K1 114.51(17) . .
C17 O4 K1 114.22(16) . .
C19 O5 C18 111.4(2) . .
C19 O5 K1 113.66(17) . .
C18 O5 K1 114.26(17) . .
C20 O6 C21 112.0(2) . .
C20 O6 K1 115.34(16) . .
C21 O6 K1 113.83(16) . .
C5 C1 C2 108.5(3) . .
C5 C1 Zr1 74.02(17) . .
C2 C1 Zr1 74.61(17) . .
C3 C2 C1 107.2(3) . .
C3 C2 Zr1 73.61(17) . .
C1 C2 Zr1 72.53(16) . .
C4 C3 C2 108.6(3) . .
C4 C3 Zr1 73.24(17) . .
C2 C3 Zr1 73.90(16) . .
C3 C4 C5 108.3(3) . .
C3 C4 Zr1 74.24(18) . .
C5 C4 Zr1 73.69(17) . .
C4 C5 C1 107.4(3) . .
C4 C5 Zr1 73.59(18) . .
C1 C5 Zr1 73.12(17) . .
C7 C6 C10 107.6(3) . .
C7 C6 Zr1 75.36(16) . .
C10 C6 Zr1 73.04(16) . .
C8 C7 C6 108.4(3) . .
C8 C7 Zr1 73.72(16) . .
C6 C7 Zr1 72.26(16) . .
C7 C8 C9 108.0(3) . .
C7 C8 Zr1 74.29(16) . .
C9 C8 Zr1 72.08(16) . .
C10 C9 C8 107.5(3) . .
C10 C9 Zr1 73.47(17) . .
C8 C9 Zr1 75.09(16) . .
C9 C10 C6 108.5(3) . .
C9 C10 Zr1 73.96(16) . .
C6 C10 Zr1 74.05(16) . .
O1 C11 C16 107.9(2) . 3_565
O1 C12 C13 108.1(3) . .
O2 C13 C12 109.1(3) . .
O2 C14 C15 109.0(3) . .
O3 C15 C14 108.9(3) . .
O3 C16 C11 108.8(3) . 3_565
O4 C17 C18 109.0(3) . .
O5 C18 C17 109.0(2) . .
O5 C19 C20 109.0(2) . .
O6 C20 C19 108.6(2) . .
O6 C21 C38 108.3(2) . 3_665
O4 C38 C21 109.0(2) . 3_665
C391 C41 C42 101.6(6) . .
C391 C41 C39 45.2(6) . .
C42 C41 C39 103.8(4) . .
C41 C42 C40 102.0(4) . .
C41 C42 C401 92.7(5) . .
C40 C42 C401 52.4(5) . .
C491 C44 C43 114.3(6) . .
C491 C44 C45 133.6(7) . .
C43 C44 C45 106.9(5) . .
C491 C44 C431 117.6(7) . .
C43 C44 C431 29.7(4) . .
C45 C44 C431 108.7(5) . .
C46 C45 C44 109.7(4) . .
C481 C46 C45 145.9(6) . .
C481 C46 O8 57.4(5) . .
C45 C46 O8 96.1(4) . .

loop_
_geom_bond_atom_site_label_1
_geom_bond_atom_site_label_2
_geom_bond_distance
_geom_bond_site_symmetry_2
O7 C40 1.304(14) .
O7 C39 1.47(2) .
O7 K2 2.66(2) .
C39 C41 1.555(9) .
C40 C42 1.510(7) .
O8 C43 1.437(7) .
O8 C46 1.498(5) .
O8 K1 2.781(4) .
C43 C44 1.347(8) .
O77 C391 1.32(4) .
O77 C401 1.55(4) .
O77 K2 2.58(4) .
C401 C42 1.560(9) .
C401 K2 3.362(9) .
C391 C41 1.404(11) .
C431 C471 1.366(14) .
C431 C44 1.631(11) .
C471 C481 1.337(11) .
C471 K1 3.423(9) .
C481 C46 1.205(9) .
C481 K1 3.122(9) .
C491 C44 1.329(10) .
Zr1 C10 2.486(3) .
Zr1 C1 2.487(3) .
Zr1 C9 2.493(3) .
Zr1 C4 2.497(3) .
Zr1 C5 2.499(3) .
Zr1 C6 2.499(3) .
Zr1 C3 2.510(3) .
Zr1 C2 2.514(3) .
Zr1 C8 2.532(3) .
Zr1 C7 2.539(3) .
Zr1 Si4 2.8503(11) .
Zr1 Si1 2.8950(10) .
K1 O8 2.781(4) 3_665
K1 O4 2.799(2) .
K1 O4 2.799(2) 3_665
K1 O5 2.804(2) 3_665
K1 O5 2.804(2) .
K1 O6 2.805(2) .
K1 O6 2.805(2) 3_665
K1 C481 3.122(9) 3_665
K1 C471 3.423(9) 3_665
K2 O77 2.58(4) 3_565
K2 O7 2.66(2) 3_565
K2 O1 2.803(2) 3_565
K2 O1 2.803(2) .
K2 O3 2.805(2) 3_565
K2 O3 2.805(2) .
K2 O2 2.817(2) .
K2 O2 2.817(2) 3_565
K2 C401 3.362(9) 3_565
Si1 Si6 2.3626(11) .
Si1 Si2 2.3674(13) .
Si1 Si5 2.3705(11) .
Si2 C22 1.893(3) .
Si2 C23 1.900(3) .
Si2 Si3 2.3329(12) .
Si3 C24 1.895(3) .
Si3 C25 1.901(3) .
Si3 Si4 2.3642(11) .
Si4 Si7 2.3627(13) .
Si4 Si8 2.3825(11) .
Si5 C28 1.885(3) .
Si5 C27 1.889(3) .
Si5 C26 1.900(3) .
Si6 C29 1.886(3) .
Si6 C31 1.891(3) .
Si6 C30 1.893(3) .
Si7 C32 1.885(3) .
Si7 C33 1.885(4) .
Si7 C34 1.888(3) .
Si8 C35 1.887(3) .
Si8 C37 1.891(3) .
Si8 C36 1.891(3) .
O1 C11 1.424(3) .
O1 C12 1.427(4) .
O2 C13 1.419(4) .
O2 C14 1.428(4) .
O3 C15 1.425(4) .
O3 C16 1.430(4) .
O4 C38 1.422(4) .
O4 C17 1.422(4) .
O5 C19 1.425(3) .
O5 C18 1.429(4) .
O6 C20 1.420(3) .
O6 C21 1.427(3) .
C1 C5 1.410(4) .
C1 C2 1.414(4) .
C2 C3 1.406(4) .
C3 C4 1.402(5) .
C4 C5 1.407(4) .
C6 C7 1.405(4) .
C6 C10 1.412(4) .
C7 C8 1.397(4) .
C8 C9 1.420(4) .
C9 C10 1.396(4) .
C11 C16 1.498(4) 3_565
C12 C13 1.501(5) .
C14 C15 1.493(5) .
C16 C11 1.498(4) 3_565
C17 C18 1.496(5) .
C19 C20 1.496(4) .
C21 C38 1.494(4) 3_665
C38 C21 1.494(4) 3_665
C41 C42 1.466(6) .
C44 C45 1.457(6) .
C45 C46 1.419(6) .

loop_
_geom_torsion_atom_site_label_1
_geom_torsion_atom_site_label_2
_geom_torsion_atom_site_label_3
_geom_torsion_atom_site_label_4
_geom_torsion
_geom_torsion_site_symmetry_1
_geom_torsion_site_symmetry_4
C40 O7 C39 C41 -49.9(18) . .
K2 O7 C39 C41 148.5(18) . .
C39 O7 C40 C42 52.8(19) . .
K2 O7 C40 C42 -143.8(15) . .
C46 O8 C43 C44 16.5(8) . .
K1 O8 C43 C44 -141.3(4) . .
C391 O77 C401 C42 -61(2) . .
K2 O77 C401 C42 156.3(13) . .
C391 O77 C401 K2 143(3) . .
C401 O77 C391 C41 63(2) . .
K2 O77 C391 C41 166(3) . .
C44 C431 C471 C481 2.5(14) . .
C44 C431 C471 K1 -74.6(9) . .
C431 C471 C481 C46 0.7(13) . .
K1 C471 C481 C46 108.7(7) . .
C431 C471 C481 K1 -108.0(9) . .
C43 O8 K1 O8 68.8(9) . 3_665
C46 O8 K1 O8 -88.2(7) . 3_665
C43 O8 K1 O4 -155.3(6) . .
C46 O8 K1 O4 47.6(4) . .
C43 O8 K1 O4 24.7(6) . 3_665
C46 O8 K1 O4 -132.4(4) . 3_665
C43 O8 K1 O5 84.8(6) . 3_665
C46 O8 K1 O5 -72.2(3) . 3_665
C43 O8 K1 O5 -95.2(6) . .
C46 O8 K1 O5 107.8(3) . .
C43 O8 K1 O6 -35.0(6) . .
C46 O8 K1 O6 168.0(3) . .
C43 O8 K1 O6 145.0(6) . 3_665
C46 O8 K1 O6 -12.0(3) . 3_665
C43 O8 K1 C481 23.5(8) . 3_665
C46 O8 K1 C481 -133.5(4) . 3_665
C43 O8 K1 C481 -156.5(8) . .
C46 O8 K1 C481 46.5(4) . .
C43 O8 K1 C471 -95.7(8) . .
C46 O8 K1 C471 107.3(6) . .
C43 O8 K1 C471 84.4(8) . 3_665
C46 O8 K1 C471 -72.7(6) . 3_665
C46 C481 K1 O8 120.7(6) . 3_665
C471 C481 K1 O8 -128.2(5) . 3_665
C46 C481 K1 O8 -59.3(6) . .
C471 C481 K1 O8 51.8(5) . .
C46 C481 K1 O4 121.8(5) . .
C471 C481 K1 O4 -127.1(6) . .
C46 C481 K1 O4 -58.2(5) . 3_665
C471 C481 K1 O4 52.9(6) . 3_665
C46 C481 K1 O5 3.3(6) . 3_665
C471 C481 K1 O5 114.4(6) . 3_665
C46 C481 K1 O5 -176.7(6) . .
C471 C481 K1 O5 -65.6(6) . .
C46 C481 K1 O6 -119.6(5) . .
C471 C481 K1 O6 -8.5(6) . .
C46 C481 K1 O6 60.4(5) . 3_665
C471 C481 K1 O6 171.5(6) . 3_665
C46 C481 K1 C481 -120(7) . 3_665
C471 C481 K1 C481 -9(7) . 3_665
C46 C481 K1 C471 -111.1(9) . .
C46 C481 K1 C471 68.9(9) . 3_665
C471 C481 K1 C471 180.0 . 3_665
C481 C471 K1 O8 108.7(6) . 3_665
C431 C471 K1 O8 -136.3(6) . 3_665
C481 C471 K1 O8 -71.3(6) . .
C431 C471 K1 O8 43.7(6) . .
C481 C471 K1 O4 52.6(6) . .
C431 C471 K1 O4 167.6(6) . .
C481 C471 K1 O4 -127.4(6) . 3_665
C431 C471 K1 O4 -12.4(6) . 3_665
C481 C471 K1 O5 -70.8(6) . 3_665
C431 C471 K1 O5 44.2(7) . 3_665
C481 C471 K1 O5 109.2(6) . .
C431 C471 K1 O5 -135.8(7) . .
C481 C471 K1 O6 171.5(6) . .
C431 C471 K1 O6 -73.5(6) . .
C481 C471 K1 O6 -8.5(6) . 3_665
C431 C471 K1 O6 106.5(6) . 3_665
C481 C471 K1 C481 179.999(1) . 3_665
C431 C471 K1 C481 -65.0(9) . 3_665
C431 C471 K1 C481 115.0(9) . .
C481 C471 K1 C471 -39.2(17) . 3_665
C431 C471 K1 C471 75.8(17) . 3_665
C391 O77 K2 O77 -105(4) . 3_565
C401 O77 K2 O77 -12(3) . 3_565
C391 O77 K2 O7 -157(15) . .
C401 O77 K2 O7 -63(9) . .
C391 O77 K2 O7 23(15) . 3_565
C401 O77 K2 O7 117(9) . 3_565
C391 O77 K2 O1 87(4) . 3_565
C401 O77 K2 O1 -179(2) . 3_565
C391 O77 K2 O1 -93(4) . .
C401 O77 K2 O1 1(2) . .
C391 O77 K2 O3 -153(4) . 3_565
C401 O77 K2 O3 -59(2) . 3_565
C391 O77 K2 O3 27(4) . .
C401 O77 K2 O3 121(2) . .
C391 O77 K2 O2 -34(4) . .
C401 O77 K2 O2 60(2) . .
C391 O77 K2 O2 146(4) . 3_565
C401 O77 K2 O2 -120(2) . 3_565
C391 O77 K2 C401 86(6) . 3_565
C401 O77 K2 C401 179.997(1) . 3_565
C391 O77 K2 C401 -94(6) . .
C40 O7 K2 O77 -18(13) . 3_565
C39 O7 K2 O77 140(8) . 3_565
C40 O7 K2 O77 162(13) . .
C39 O7 K2 O77 -40(8) . .
C40 O7 K2 O7 49(3) . 3_565
C39 O7 K2 O7 -153(2) . 3_565
C40 O7 K2 O1 -136(2) . 3_565
C39 O7 K2 O1 22(2) . 3_565
C40 O7 K2 O1 44(2) . .
C39 O7 K2 O1 -158(2) . .
C40 O7 K2 O3 -14(2) . 3_565
C39 O7 K2 O3 144(2) . 3_565
C40 O7 K2 O3 166(2) . .
C39 O7 K2 O3 -36(2) . .
C40 O7 K2 O2 105(2) . .
C39 O7 K2 O2 -97(2) . .
C40 O7 K2 O2 -75(2) . 3_565
C39 O7 K2 O2 83(2) . 3_565
C40 O7 K2 C401 -114.8(16) . 3_565
C39 O7 K2 C401 43(3) . 3_565
C40 O7 K2 C401 65.2(16) . .
C39 O7 K2 C401 -137(3) . .
O77 C401 K2 O77 180.0 . 3_565
C42 C401 K2 O77 137(2) . 3_565
C42 C401 K2 O77 -43(2) . .
O77 C401 K2 O7 22(3) . .
C42 C401 K2 O7 -21.1(12) . .
O77 C401 K2 O7 -158(3) . 3_565
C42 C401 K2 O7 158.9(12) . 3_565
O77 C401 K2 O1 1(2) . 3_565
C42 C401 K2 O1 -42.4(12) . 3_565
O77 C401 K2 O1 -179(2) . .
C42 C401 K2 O1 137.7(12) . .
O77 C401 K2 O3 120(2) . 3_565
C42 C401 K2 O3 76.2(11) . 3_565
O77 C401 K2 O3 -60(2) . .
C42 C401 K2 O3 -103.8(11) . .
O77 C401 K2 O2 -117(2) . .
C42 C401 K2 O2 -159.9(12) . .
O77 C401 K2 O2 63(2) . 3_565
C42 C401 K2 O2 20.1(12) . 3_565
O77 C401 K2 C401 -57(3) . 3_565
C42 C401 K2 C401 -100(3) . 3_565
C10 Zr1 Si1 Si6 -117.06(10) . .
C1 Zr1 Si1 Si6 23.98(8) . .
C9 Zr1 Si1 Si6 -160.47(11) . .
C4 Zr1 Si1 Si6 -23.60(10) . .
C5 Zr1 Si1 Si6 -8.99(8) . .
C6 Zr1 Si1 Si6 -114.07(8) . .
C3 Zr1 Si1 Si6 4.91(13) . .
C2 Zr1 Si1 Si6 36.55(10) . .
C8 Zr1 Si1 Si6 -168.30(8) . .
C7 Zr1 Si1 Si6 -142.61(8) . .
Si4 Zr1 Si1 Si6 114.68(4) . .
C10 Zr1 Si1 Si2 123.97(10) . .
C1 Zr1 Si1 Si2 -94.99(8) . .
C9 Zr1 Si1 Si2 80.56(11) . .
C4 Zr1 Si1 Si2 -142.57(9) . .
C5 Zr1 Si1 Si2 -127.96(8) . .
C6 Zr1 Si1 Si2 126.96(8) . .
C3 Zr1 Si1 Si2 -114.06(12) . .
C2 Zr1 Si1 Si2 -82.42(9) . .
C8 Zr1 Si1 Si2 72.73(8) . .
C7 Zr1 Si1 Si2 98.43(7) . .
Si4 Zr1 Si1 Si2 -4.28(4) . .
C10 Zr1 Si1 Si5 3.71(11) . .
C1 Zr1 Si1 Si5 144.74(8) . .
C9 Zr1 Si1 Si5 -39.71(11) . .
C4 Zr1 Si1 Si5 97.17(10) . .
C5 Zr1 Si1 Si5 111.77(9) . .
C6 Zr1 Si1 Si5 6.69(8) . .
C3 Zr1 Si1 Si5 125.68(12) . .
C2 Zr1 Si1 Si5 157.32(9) . .
C8 Zr1 Si1 Si5 -47.53(8) . .
C7 Zr1 Si1 Si5 -21.84(8) . .
Si4 Zr1 Si1 Si5 -124.55(4) . .
Si6 Si1 Si2 C22 -38.40(11) . .
Si5 Si1 Si2 C22 -139.10(10) . .
Zr1 Si1 Si2 C22 92.39(10) . .
Si6 Si1 Si2 C23 82.74(12) . .
Si5 Si1 Si2 C23 -17.96(12) . .
Zr1 Si1 Si2 C23 -146.48(11) . .
Si6 Si1 Si2 Si3 -155.09(4) . .
Si5 Si1 Si2 Si3 104.21(4) . .
Zr1 Si1 Si2 Si3 -24.31(5) . .
C22 Si2 Si3 C24 166.25(14) . .
C23 Si2 Si3 C24 54.03(15) . .
Si1 Si2 Si3 C24 -72.35(10) . .
C22 Si2 Si3 C25 55.28(15) . .
C23 Si2 Si3 C25 -56.94(15) . .
Si1 Si2 Si3 C25 176.68(11) . .
C22 Si2 Si3 Si4 -74.84(11) . .
C23 Si2 Si3 Si4 172.94(11) . .
Si1 Si2 Si3 Si4 46.56(5) . .
C24 Si3 Si4 Si7 -65.44(11) . .
C25 Si3 Si4 Si7 55.98(13) . .
Si2 Si3 Si4 Si7 -179.54(4) . .
C24 Si3 Si4 Si8 -168.07(11) . .
C25 Si3 Si4 Si8 -46.65(13) . .
Si2 Si3 Si4 Si8 77.83(5) . .
C24 Si3 Si4 Zr1 61.41(11) . .
C25 Si3 Si4 Zr1 -177.18(12) . .
Si2 Si3 Si4 Zr1 -52.70(4) . .
C10 Zr1 Si4 Si7 14.73(9) . .
C1 Zr1 Si4 Si7 -125.24(8) . .
C9 Zr1 Si4 Si7 16.53(8) . .
C4 Zr1 Si4 Si7 -90.98(12) . .
C5 Zr1 Si4 Si7 -130.49(10) . .
C6 Zr1 Si4 Si7 54.27(11) . .
C3 Zr1 Si4 Si7 -72.92(9) . .
C2 Zr1 Si4 Si7 -93.54(8) . .
C8 Zr1 Si4 Si7 47.69(8) . .
C7 Zr1 Si4 Si7 69.27(8) . .
Si1 Zr1 Si4 Si7 149.27(4) . .
C10 Zr1 Si4 Si3 -102.51(9) . .
C1 Zr1 Si4 Si3 117.52(8) . .
C9 Zr1 Si4 Si3 -100.70(8) . .
C4 Zr1 Si4 Si3 151.78(11) . .
C5 Zr1 Si4 Si3 112.27(10) . .
C6 Zr1 Si4 Si3 -62.96(10) . .
C3 Zr1 Si4 Si3 169.84(8) . .
C2 Zr1 Si4 Si3 149.22(8) . .
C8 Zr1 Si4 Si3 -69.55(7) . .
C7 Zr1 Si4 Si3 -47.97(7) . .
Si1 Zr1 Si4 Si3 32.03(3) . .
C10 Zr1 Si4 Si8 135.68(9) . .
C1 Zr1 Si4 Si8 -4.29(8) . .
C9 Zr1 Si4 Si8 137.48(8) . .
C4 Zr1 Si4 Si8 29.96(12) . .
C5 Zr1 Si4 Si8 -9.54(10) . .
C6 Zr1 Si4 Si8 175.22(10) . .
C3 Zr1 Si4 Si8 48.03(9) . .
C2 Zr1 Si4 Si8 27.41(8) . .
C8 Zr1 Si4 Si8 168.64(8) . .
C7 Zr1 Si4 Si8 -169.79(7) . .
Si1 Zr1 Si4 Si8 -89.78(4) . .
Si6 Si1 Si5 C28 85.35(13) . .
Si2 Si1 Si5 C28 -172.57(12) . .
Zr1 Si1 Si5 C28 -46.92(13) . .
Si6 Si1 Si5 C27 -33.73(14) . .
Si2 Si1 Si5 C27 68.35(14) . .
Zr1 Si1 Si5 C27 -165.99(13) . .
Si6 Si1 Si5 C26 -153.94(12) . .
Si2 Si1 Si5 C26 -51.86(12) . .
Zr1 Si1 Si5 C26 73.79(12) . .
Si2 Si1 Si6 C29 79.34(12) . .
Si5 Si1 Si6 C29 -176.06(12) . .
Zr1 Si1 Si6 C29 -46.11(12) . .
Si2 Si1 Si6 C31 -41.42(12) . .
Si5 Si1 Si6 C31 63.17(12) . .
Zr1 Si1 Si6 C31 -166.88(11) . .
Si2 Si1 Si6 C30 -161.46(14) . .
Si5 Si1 Si6 C30 -56.86(15) . .
Zr1 Si1 Si6 C30 73.08(15) . .
Si3 Si4 Si7 C32 57.36(14) . .
Si8 Si4 Si7 C32 165.82(13) . .
Zr1 Si4 Si7 C32 -62.41(14) . .
Si3 Si4 Si7 C33 -62.16(14) . .
Si8 Si4 Si7 C33 46.30(14) . .
Zr1 Si4 Si7 C33 178.08(14) . .
Si3 Si4 Si7 C34 175.88(12) . .
Si8 Si4 Si7 C34 -75.66(13) . .
Zr1 Si4 Si7 C34 56.12(13) . .
Si7 Si4 Si8 C35 -81.47(13) . .
Si3 Si4 Si8 C35 24.94(13) . .
Zr1 Si4 Si8 C35 147.90(12) . .
Si7 Si4 Si8 C37 154.74(12) . .
Si3 Si4 Si8 C37 -98.85(13) . .
Zr1 Si4 Si8 C37 24.11(13) . .
Si7 Si4 Si8 C36 37.17(14) . .
Si3 Si4 Si8 C36 143.58(13) . .
Zr1 Si4 Si8 C36 -93.47(14) . .
O77 K2 O1 C11 111.3(10) 3_565 .
O77 K2 O1 C11 -68.7(10) . .
O7 K2 O1 C11 -59.8(6) . .
O7 K2 O1 C11 120.2(6) 3_565 .
O1 K2 O1 C11 -166(5) 3_565 .
O3 K2 O1 C11 17.82(19) 3_565 .
O3 K2 O1 C11 -162.17(19) . .
O2 K2 O1 C11 -148.4(2) . .
O2 K2 O1 C11 31.6(2) 3_565 .
C401 K2 O1 C11 111.8(3) 3_565 .
C401 K2 O1 C11 -68.2(3) . .
O77 K2 O1 C12 -115.1(10) 3_565 .
O77 K2 O1 C12 64.9(10) . .
O7 K2 O1 C12 73.8(6) . .
O7 K2 O1 C12 -106.2(6) 3_565 .
O1 K2 O1 C12 -33(5) 3_565 .
O3 K2 O1 C12 151.4(2) 3_565 .
O3 K2 O1 C12 -28.6(2) . .
O2 K2 O1 C12 -14.8(2) . .
O2 K2 O1 C12 165.2(2) 3_565 .
C401 K2 O1 C12 -114.6(3) 3_565 .
C401 K2 O1 C12 65.4(3) . .
O77 K2 O2 C13 53.0(5) 3_565 .
O77 K2 O2 C13 -127.0(5) . .
O7 K2 O2 C13 -118.9(3) . .
O7 K2 O2 C13 61.1(3) 3_565 .
O1 K2 O2 C13 159.60(19) 3_565 .
O1 K2 O2 C13 -20.40(19) . .
O3 K2 O2 C13 -34.1(2) 3_565 .
O3 K2 O2 C13 145.9(2) . .
O2 K2 O2 C13 -129(13) 3_565 .
C401 K2 O2 C13 76.3(3) 3_565 .
C401 K2 O2 C13 -103.7(3) . .
O77 K2 O2 C14 -75.5(5) 3_565 .
O77 K2 O2 C14 104.5(5) . .
O7 K2 O2 C14 112.6(3) . .
O7 K2 O2 C14 -67.4(3) 3_565 .
O1 K2 O2 C14 31.1(2) 3_565 .
O1 K2 O2 C14 -148.9(2) . .
O3 K2 O2 C14 -162.58(19) 3_565 .
O3 K2 O2 C14 17.42(19) . .
O2 K2 O2 C14 102(13) 3_565 .
C401 K2 O2 C14 -52.2(3) 3_565 .
C401 K2 O2 C14 127.8(3) . .
O77 K2 O3 C15 108.0(12) 3_565 .
O77 K2 O3 C15 -72.0(12) . .
O7 K2 O3 C15 -72.7(7) . .
O7 K2 O3 C15 107.3(7) 3_565 .
O1 K2 O3 C15 -148.7(2) 3_565 .
O1 K2 O3 C15 31.3(2) . .
O3 K2 O3 C15 -144.7(6) 3_565 .
O2 K2 O3 C15 17.54(19) . .
O2 K2 O3 C15 -162.46(19) 3_565 .
C401 K2 O3 C15 130.7(2) 3_565 .
C401 K2 O3 C15 -49.3(2) . .
O77 K2 O3 C16 -120.7(12) 3_565 .
O77 K2 O3 C16 59.3(12) . .
O7 K2 O3 C16 58.6(7) . .
O7 K2 O3 C16 -121.4(7) 3_565 .
O1 K2 O3 C16 -17.42(18) 3_565 .
O1 K2 O3 C16 162.58(18) . .
O3 K2 O3 C16 -13.4(6) 3_565 .
O2 K2 O3 C16 148.9(2) . .
O2 K2 O3 C16 -31.1(2) 3_565 .
C401 K2 O3 C16 -98.0(2) 3_565 .
C401 K2 O3 C16 82.0(2) . .
O8 K1 O4 C38 114.1(2) 3_665 .
O8 K1 O4 C38 -65.9(2) . .
O4 K1 O4 C38 -41(26) 3_665 .
O5 K1 O4 C38 30.68(19) 3_665 .
O5 K1 O4 C38 -149.32(19) . .
O6 K1 O4 C38 -163.71(17) . .
O6 K1 O4 C38 16.29(17) 3_665 .
C481 K1 O4 C38 114.6(2) 3_665 .
C481 K1 O4 C38 -65.4(2) . .
C471 K1 O4 C38 -83.6(2) . .
C471 K1 O4 C38 96.4(2) 3_665 .
O8 K1 O4 C17 -114.5(2) 3_665 .
O8 K1 O4 C17 65.5(2) . .
O4 K1 O4 C17 90(26) 3_665 .
O5 K1 O4 C17 162.03(18) 3_665 .
O5 K1 O4 C17 -17.97(18) . .
O6 K1 O4 C17 -32.4(2) . .
O6 K1 O4 C17 147.6(2) 3_665 .
C481 K1 O4 C17 -114.0(2) 3_665 .
C481 K1 O4 C17 66.0(2) . .
C471 K1 O4 C17 47.7(2) . .
C471 K1 O4 C17 -132.3(2) 3_665 .
O8 K1 O5 C19 -73.92(19) 3_665 .
O8 K1 O5 C19 106.08(19) . .
O4 K1 O5 C19 -146.03(19) . .
O4 K1 O5 C19 33.97(19) 3_665 .
O5 K1 O5 C19 -97(6) 3_665 .
O6 K1 O5 C19 19.56(17) . .
O6 K1 O5 C19 -160.44(17) 3_665 .
C481 K1 O5 C19 -51.8(2) 3_665 .
C481 K1 O5 C19 128.2(2) . .
C471 K1 O5 C19 106.3(2) . .
C471 K1 O5 C19 -73.7(2) 3_665 .
O8 K1 O5 C18 55.5(2) 3_665 .
O8 K1 O5 C18 -124.5(2) . .
O4 K1 O5 C18 -16.61(18) . .
O4 K1 O5 C18 163.40(18) 3_665 .
O5 K1 O5 C18 32(6) 3_665 .
O6 K1 O5 C18 149.0(2) . .
O6 K1 O5 C18 -31.0(2) 3_665 .
C481 K1 O5 C18 77.6(2) 3_665 .
C481 K1 O5 C18 -102.4(2) . .
C471 K1 O5 C18 -124.3(2) . .
C471 K1 O5 C18 55.7(2) 3_665 .
O8 K1 O6 C20 101.2(2) 3_665 .
O8 K1 O6 C20 -78.8(2) . .
O4 K1 O6 C20 29.7(2) . .
O4 K1 O6 C20 -150.3(2) 3_665 .
O5 K1 O6 C20 -164.75(17) 3_665 .
O5 K1 O6 C20 15.25(17) . .
O6 K1 O6 C20 -69(9) 3_665 .
C481 K1 O6 C20 122.8(3) 3_665 .
C481 K1 O6 C20 -57.2(3) . .
C471 K1 O6 C20 -60.6(2) . .
C471 K1 O6 C20 119.4(2) 3_665 .
O8 K1 O6 C21 -127.3(2) 3_665 .
O8 K1 O6 C21 52.7(2) . .
O4 K1 O6 C21 161.20(17) . .
O4 K1 O6 C21 -18.80(17) 3_665 .
O5 K1 O6 C21 -33.24(19) 3_665 .
O5 K1 O6 C21 146.76(19) . .
O6 K1 O6 C21 63(9) 3_665 .
C481 K1 O6 C21 -105.7(3) 3_665 .
C481 K1 O6 C21 74.3(3) . .
C471 K1 O6 C21 70.9(2) . .
C471 K1 O6 C21 -109.1(2) 3_665 .
C10 Zr1 C1 C5 54.1(2) . .
C9 Zr1 C1 C5 99.1(2) . .
C4 Zr1 C1 C5 37.29(19) . .
C6 Zr1 C1 C5 8.7(3) . .
C3 Zr1 C1 C5 77.7(2) . .
C2 Zr1 C1 C5 114.9(3) . .
C8 Zr1 C1 C5 157.1(4) . .
C7 Zr1 C1 C5 -41.1(4) . .
Si4 Zr1 C1 C5 -171.86(18) . .
Si1 Zr1 C1 C5 -86.25(18) . .
C10 Zr1 C1 C2 -60.8(2) . .
C9 Zr1 C1 C2 -15.8(3) . .
C4 Zr1 C1 C2 -77.6(2) . .
C5 Zr1 C1 C2 -114.9(3) . .
C6 Zr1 C1 C2 -106.2(2) . .
C3 Zr1 C1 C2 -37.16(19) . .
C8 Zr1 C1 C2 42.3(5) . .
C7 Zr1 C1 C2 -156.0(3) . .
Si4 Zr1 C1 C2 73.26(18) . .
Si1 Zr1 C1 C2 158.87(18) . .
C5 C1 C2 C3 -0.9(3) . .
Zr1 C1 C2 C3 66.0(2) . .
C5 C1 C2 Zr1 -66.9(2) . .
C10 Zr1 C2 C3 20.4(2) . .
C1 Zr1 C2 C3 -114.5(3) . .
C9 Zr1 C2 C3 55.1(2) . .
C4 Zr1 C2 C3 -36.7(2) . .
C5 Zr1 C2 C3 -77.3(2) . .
C6 Zr1 C2 C3 -3.3(3) . .
C8 Zr1 C2 C3 78.6(3) . .
C7 Zr1 C2 C3 39.1(5) . .
Si4 Zr1 C2 C3 141.1(2) . .
Si1 Zr1 C2 C3 -138.11(19) . .
C10 Zr1 C2 C1 134.98(18) . .
C9 Zr1 C2 C1 169.67(18) . .
C4 Zr1 C2 C1 77.8(2) . .
C5 Zr1 C2 C1 37.25(18) . .
C6 Zr1 C2 C1 111.2(2) . .
C3 Zr1 C2 C1 114.5(3) . .
C8 Zr1 C2 C1 -166.84(17) . .
C7 Zr1 C2 C1 153.6(3) . .
Si4 Zr1 C2 C1 -104.37(18) . .
Si1 Zr1 C2 C1 -23.6(2) . .
C1 C2 C3 C4 0.3(3) . .
Zr1 C2 C3 C4 65.5(2) . .
C1 C2 C3 Zr1 -65.3(2) . .
C10 Zr1 C3 C4 83.8(2) . .
C1 Zr1 C3 C4 -78.2(2) . .
C9 Zr1 C3 C4 114.86(19) . .
C5 Zr1 C3 C4 -37.24(18) . .
C6 Zr1 C3 C4 61.9(2) . .
C2 Zr1 C3 C4 -115.7(3) . .
C8 Zr1 C3 C4 117.66(19) . .
C7 Zr1 C3 C4 79.0(2) . .
Si4 Zr1 C3 C4 -156.11(17) . .
Si1 Zr1 C3 C4 -54.4(2) . .
C10 Zr1 C3 C2 -160.5(2) . .
C1 Zr1 C3 C2 37.6(2) . .
C9 Zr1 C3 C2 -129.4(2) . .
C4 Zr1 C3 C2 115.7(3) . .
C5 Zr1 C3 C2 78.5(2) . .
C6 Zr1 C3 C2 177.6(2) . .
C8 Zr1 C3 C2 -126.6(2) . .
C7 Zr1 C3 C2 -165.22(19) . .
Si4 Zr1 C3 C2 -40.4(2) . .
Si1 Zr1 C3 C2 61.3(3) . .
C2 C3 C4 C5 0.4(3) . .
Zr1 C3 C4 C5 66.4(2) . .
C2 C3 C4 Zr1 -66.0(2) . .
C10 Zr1 C4 C3 -89.5(2) . .
C1 Zr1 C4 C3 77.5(2) . .
C9 Zr1 C4 C3 -68.5(2) . .
C5 Zr1 C4 C3 115.0(3) . .
C6 Zr1 C4 C3 -121.13(19) . .
C2 Zr1 C4 C3 36.67(18) . .
C8 Zr1 C4 C3 -86.8(2) . .
C7 Zr1 C4 C3 -123.98(18) . .
Si4 Zr1 C4 C3 33.6(2) . .
Si1 Zr1 C4 C3 142.61(16) . .
C10 Zr1 C4 C5 155.6(2) . .
C1 Zr1 C4 C5 -37.46(19) . .
C9 Zr1 C4 C5 176.5(2) . .
C6 Zr1 C4 C5 123.9(2) . .
C3 Zr1 C4 C5 -115.0(3) . .
C2 Zr1 C4 C5 -78.3(2) . .
C8 Zr1 C4 C5 158.26(18) . .
C7 Zr1 C4 C5 121.1(2) . .
Si4 Zr1 C4 C5 -81.4(2) . .
Si1 Zr1 C4 C5 27.7(2) . .
C3 C4 C5 C1 -1.0(3) . .
Zr1 C4 C5 C1 65.8(2) . .
C3 C4 C5 Zr1 -66.8(2) . .
C2 C1 C5 C4 1.1(3) . .
Zr1 C1 C5 C4 -66.1(2) . .
C2 C1 C5 Zr1 67.3(2) . .
C10 Zr1 C5 C4 -25.1(2) . .
C1 Zr1 C5 C4 114.6(3) . .
C9 Zr1 C5 C4 -4.8(3) . .
C6 Zr1 C5 C4 -59.4(2) . .
C3 Zr1 C5 C4 37.01(19) . .
C2 Zr1 C5 C4 77.3(2) . .
C8 Zr1 C5 C4 -50.7(4) . .
C7 Zr1 C5 C4 -81.9(2) . .
Si4 Zr1 C5 C4 124.28(19) . .
Si1 Zr1 C5 C4 -154.7(2) . .
C10 Zr1 C5 C1 -139.68(18) . .
C9 Zr1 C5 C1 -119.41(19) . .
C4 Zr1 C5 C1 -114.6(3) . .
C6 Zr1 C5 C1 -174.00(18) . .
C3 Zr1 C5 C1 -77.6(2) . .
C2 Zr1 C5 C1 -37.23(17) . .
C8 Zr1 C5 C1 -165.3(2) . .
C7 Zr1 C5 C1 163.50(16) . .
Si4 Zr1 C5 C1 9.7(2) . .
Si1 Zr1 C5 C1 90.72(17) . .
C10 Zr1 C6 C7 113.9(3) . .
C1 Zr1 C6 C7 -152.51(17) . .
C9 Zr1 C6 C7 77.10(19) . .
C4 Zr1 C6 C7 -175.38(19) . .
C5 Zr1 C6 C7 -147.63(18) . .
C3 Zr1 C6 C7 156.28(18) . .
C2 Zr1 C6 C7 158.13(18) . .
C8 Zr1 C6 C7 36.22(17) . .
Si4 Zr1 C6 C7 28.2(2) . .
Si1 Zr1 C6 C7 -61.81(17) . .
C1 Zr1 C6 C10 93.5(2) . .
C9 Zr1 C6 C10 -36.84(18) . .
C4 Zr1 C6 C10 70.7(2) . .
C5 Zr1 C6 C10 98.43(19) . .
C3 Zr1 C6 C10 42.3(2) . .
C2 Zr1 C6 C10 44.2(3) . .
C8 Zr1 C6 C10 -77.7(2) . .
C7 Zr1 C6 C10 -113.9(3) . .
Si4 Zr1 C6 C10 -85.72(19) . .
Si1 Zr1 C6 C10 -175.75(17) . .
C10 C6 C7 C8 1.1(3) . .
Zr1 C6 C7 C8 -65.39(19) . .
C10 C6 C7 Zr1 66.5(2) . .
C10 Zr1 C7 C8 77.99(19) . .
C1 Zr1 C7 C8 -172.0(3) . .
C9 Zr1 C7 C8 37.34(17) . .
C4 Zr1 C7 C8 121.32(18) . .
C5 Zr1 C7 C8 159.50(17) . .
C6 Zr1 C7 C8 116.0(3) . .
C3 Zr1 C7 C8 83.8(2) . .
C2 Zr1 C7 C8 56.2(4) . .
Si4 Zr1 C7 C8 -42.78(17) . .
Si1 Zr1 C7 C8 -126.40(17) . .
C10 Zr1 C7 C6 -37.99(18) . .
C1 Zr1 C7 C6 72.0(3) . .
C9 Zr1 C7 C6 -78.65(19) . .
C4 Zr1 C7 C6 5.3(2) . .
C5 Zr1 C7 C6 43.5(2) . .
C3 Zr1 C7 C6 -32.2(2) . .
C2 Zr1 C7 C6 -59.8(4) . .
C8 Zr1 C7 C6 -116.0(3) . .
Si4 Zr1 C7 C6 -158.76(17) . .
Si1 Zr1 C7 C6 117.61(18) . .
C6 C7 C8 C9 -0.2(3) . .
Zr1 C7 C8 C9 -64.69(19) . .
C6 C7 C8 Zr1 64.44(19) . .
C10 Zr1 C8 C7 -77.79(19) . .
C1 Zr1 C8 C7 169.0(3) . .
C9 Zr1 C8 C7 -115.4(3) . .
C4 Zr1 C8 C7 -81.1(2) . .
C5 Zr1 C8 C7 -47.1(4) . .
C6 Zr1 C8 C7 -36.67(16) . .
C3 Zr1 C8 C7 -120.55(18) . .
C2 Zr1 C8 C7 -159.17(16) . .
Si4 Zr1 C8 C7 137.21(17) . .
Si1 Zr1 C8 C7 53.96(17) . .
C10 Zr1 C8 C9 37.58(18) . .
C1 Zr1 C8 C9 -75.7(4) . .
C4 Zr1 C8 C9 34.3(2) . .
C5 Zr1 C8 C9 68.3(4) . .
C6 Zr1 C8 C9 78.7(2) . .
C3 Zr1 C8 C9 -5.2(2) . .
C2 Zr1 C8 C9 -43.8(2) . .
C7 Zr1 C8 C9 115.4(3) . .
Si4 Zr1 C8 C9 -107.42(18) . .
Si1 Zr1 C8 C9 169.33(17) . .
C7 C8 C9 C10 -0.7(3) . .
Zr1 C8 C9 C10 -66.9(2) . .
C7 C8 C9 Zr1 66.15(19) . .
C1 Zr1 C9 C10 -87.6(2) . .
C4 Zr1 C9 C10 -40.5(2) . .
C5 Zr1 C9 C10 -37.8(2) . .
C6 Zr1 C9 C10 37.24(17) . .
C3 Zr1 C9 C10 -70.52(19) . .
C2 Zr1 C9 C10 -96.68(19) . .
C8 Zr1 C9 C10 113.8(3) . .
C7 Zr1 C9 C10 77.50(19) . .
Si4 Zr1 C9 C10 -177.15(17) . .
Si1 Zr1 C9 C10 99.54(18) . .
C10 Zr1 C9 C8 -113.8(3) . .
C1 Zr1 C9 C8 158.52(18) . .
C4 Zr1 C9 C8 -154.35(19) . .
C5 Zr1 C9 C8 -151.68(18) . .
C6 Zr1 C9 C8 -76.60(19) . .
C3 Zr1 C9 C8 175.63(19) . .
C2 Zr1 C9 C8 149.47(18) . .
C7 Zr1 C9 C8 -36.35(17) . .
Si4 Zr1 C9 C8 69.01(17) . .
Si1 Zr1 C9 C8 -14.3(2) . .
C8 C9 C10 C6 1.4(3) . .
Zr1 C9 C10 C6 -66.6(2) . .
C8 C9 C10 Zr1 67.96(19) . .
C7 C6 C10 C9 -1.6(3) . .
Zr1 C6 C10 C9 66.5(2) . .
C7 C6 C10 Zr1 -68.06(19) . .
C1 Zr1 C10 C9 125.70(19) . .
C4 Zr1 C10 C9 139.6(2) . .
C5 Zr1 C10 C9 153.17(18) . .
C6 Zr1 C10 C9 -115.2(3) . .
C3 Zr1 C10 C9 106.4(2) . .
C2 Zr1 C10 C9 95.44(19) . .
C8 Zr1 C10 C9 -37.90(17) . .
C7 Zr1 C10 C9 -77.83(19) . .
Si4 Zr1 C10 C9 3.3(2) . .
Si1 Zr1 C10 C9 -109.72(18) . .
C1 Zr1 C10 C6 -119.11(19) . .
C9 Zr1 C10 C6 115.2(3) . .
C4 Zr1 C10 C6 -105.2(2) . .
C5 Zr1 C10 C6 -91.65(19) . .
C3 Zr1 C10 C6 -138.4(2) . .
C2 Zr1 C10 C6 -149.38(18) . .
C8 Zr1 C10 C6 77.28(19) . .
C7 Zr1 C10 C6 37.35(17) . .
Si4 Zr1 C10 C6 118.53(17) . .
Si1 Zr1 C10 C6 5.5(2) . .
C12 O1 C11 C16 175.6(3) . 3_565
K2 O1 C11 C16 -49.5(3) . 3_565
C11 O1 C12 C13 -178.7(3) . .
K2 O1 C12 C13 46.5(3) . .
C14 O2 C13 C12 -178.0(3) . .
K2 O2 C13 C12 52.8(3) . .
O1 C12 C13 O2 -66.8(4) . .
C13 O2 C14 C15 -178.7(3) . .
K2 O2 C14 C15 -49.7(3) . .
C16 O3 C15 C14 177.9(2) . .
K2 O3 C15 C14 -49.9(3) . .
O2 C14 C15 O3 67.4(3) . .
C15 O3 C16 C11 -178.5(2) . 3_565
K2 O3 C16 C11 49.6(3) . 3_565
C38 O4 C17 C18 -177.9(2) . .
K1 O4 C17 C18 49.7(3) . .
C19 O5 C18 C17 178.7(2) . .
K1 O5 C18 C17 48.2(3) . .
O4 C17 C18 O5 -65.7(3) . .
C18 O5 C19 C20 177.7(2) . .
K1 O5 C19 C20 -51.4(3) . .
C21 O6 C20 C19 -179.1(2) . .
K1 O6 C20 C19 -46.8(3) . .
O5 C19 C20 O6 65.7(3) . .
C20 O6 C21 C38 -176.2(2) . 3_665
K1 O6 C21 C38 50.7(3) . 3_665
C17 O4 C38 C21 179.1(2) . 3_665
K1 O4 C38 C21 -48.6(3) . 3_665
O77 C391 C41 C42 -43(2) . .
O77 C391 C41 C39 55(2) . .
O7 C39 C41 C391 -65.0(12) . .
O7 C39 C41 C42 27.7(11) . .
C391 C41 C42 C40 46.7(8) . .
C39 C41 C42 C40 0.3(6) . .
C391 C41 C42 C401 -5.3(8) . .
C39 C41 C42 C401 -51.7(6) . .
O7 C40 C42 C41 -33.1(14) . .
O7 C40 C42 C401 50.9(14) . .
O77 C401 C42 C41 42.8(17) . .
K2 C401 C42 C41 74.3(11) . .
O77 C401 C42 C40 -60.3(16) . .
K2 C401 C42 C40 -28.8(9) . .
O8 C43 C44 C491 163.0(7) . .
O8 C43 C44 C45 4.9(7) . .
O8 C43 C44 C431 -93.3(11) . .
C471 C431 C44 C491 177.1(9) . .
C471 C431 C44 C43 86.0(12) . .
C471 C431 C44 C45 -5.5(10) . .
C491 C44 C45 C46 -178.3(8) . .
C43 C44 C45 C46 -26.2(6) . .
C431 C44 C45 C46 4.9(6) . .
C471 C481 C46 C45 -0.4(15) . .
K1 C481 C46 C45 97.4(10) . .
C471 C481 C46 O8 -44.4(6) . .
K1 C481 C46 O8 53.3(3) . .
C44 C45 C46 C481 -3.2(12) . .
C44 C45 C46 O8 32.9(5) . .
C43 O8 C46 C481 126.8(7) . .
K1 O8 C46 C481 -70.9(6) . .
C43 O8 C46 C45 -30.1(6) . .
K1 O8 C46 C45 132.1(3) . .
